data_7120205
loop_
_publ_author_name
'Kontham, Ravindar'
'Kambale, Digambar Abasaheb'
'Thorat, Sagar Sudam'
'Pratapure, Madhukar Shivaji'
'Gonnade, Rajesh G.'

_publ_section_title
;
 Lewis acid catalyzed cascade annulation of alkynols with \a-ketoesters: A
 facile access to \g-spiroketal-\g-lactones
;
_journal_name_full 'Chem. Commun.'
_journal_paper_doi 10.1039/C7CC03668J
_journal_year 2017
_chemical_formula_moiety 'C18 H20 O4'
_chemical_formula_sum 'C18 H20 O4'
_chemical_formula_weight 300.34
_space_group_crystal_system orthorhombic
_space_group_IT_number 33
_space_group_name_Hall 'P 2c -2n'
_space_group_name_H-M_alt 'P n a 21'
_symmetry_space_group_name_Hall 'P 2c -2n'
_symmetry_space_group_name_H-M 'P n a 21'
_atom_sites_solution_hydrogens geom
_audit_creation_method SHELXL-2014/7
_audit_update_record
;
2016-10-17 deposited with the CCDC.
2017-05-30 downloaded from the CCDC.
;
_cell_angle_alpha 90
_cell_angle_beta 90
_cell_angle_gamma 90
_cell_formula_units_Z 4
_cell_length_a 12.5888(15)
_cell_length_b 19.163(3)
_cell_length_c 6.1053(7)
_cell_measurement_reflns_used 1027
_cell_measurement_temperature 100(2)
_cell_measurement_theta_max 21.55
_cell_measurement_theta_min 3.41
_cell_volume 1472.8(3)
_computing_cell_refinement 'Bruker SAINT'
_computing_data_collection 'Bruker APEX2'
_computing_data_reduction 'Bruker SAINT'
_computing_molecular_graphics 'Bruker SHELXTL'
_computing_publication_material 'Bruker SHELXTL'
_computing_structure_refinement 'SHELXL-2014/7 (Sheldrick, 2014)'
_computing_structure_solution 'SHELXS-97 (Sheldrick, 2008)'
_diffrn_ambient_temperature 100(2)
_diffrn_measured_fraction_theta_full 1.000
_diffrn_measured_fraction_theta_max 1.000
_diffrn_measurement_device_type 'Bruker APEX-II CCD'
_diffrn_measurement_method '\f and \w scans'
_diffrn_radiation_monochromator graphite
_diffrn_radiation_source 'fine focus sealed tube'
_diffrn_radiation_type MoK\a
_diffrn_radiation_wavelength 0.71073
_diffrn_reflns_av_R_equivalents 0.1148
_diffrn_reflns_av_unetI/netI 0.0859
_diffrn_reflns_Laue_measured_fraction_full 1.000
_diffrn_reflns_Laue_measured_fraction_max 1.000
_diffrn_reflns_limit_h_max 11
_diffrn_reflns_limit_h_min -15
_diffrn_reflns_limit_k_max 23
_diffrn_reflns_limit_k_min -23
_diffrn_reflns_limit_l_max 7
_diffrn_reflns_limit_l_min -7
_diffrn_reflns_number 18930
_diffrn_reflns_point_group_measured_fraction_full 0.993
_diffrn_reflns_point_group_measured_fraction_max 0.991
_diffrn_reflns_theta_full 25.242
_diffrn_reflns_theta_max 25.997
_diffrn_reflns_theta_min 1.936
_exptl_absorpt_coefficient_mu 0.095
_exptl_absorpt_correction_T_max 0.982
_exptl_absorpt_correction_T_min 0.967
_exptl_absorpt_correction_type multi-scan
_exptl_absorpt_process_details 'SADABS (Bruker, 2006)'
_exptl_crystal_colour colourless
_exptl_crystal_density_diffrn 1.354
_exptl_crystal_description block
_exptl_crystal_F_000 640
_exptl_crystal_recrystallization_method 'Re-crystallisation from solvent: dichloromethane-petroleum ether'
_exptl_crystal_size_max 0.360
_exptl_crystal_size_mid 0.240
_exptl_crystal_size_min 0.190
_refine_diff_density_max 0.354
_refine_diff_density_min -0.400
_refine_diff_density_rms 0.083
_refine_ls_extinction_coef 0.011(3)
_refine_ls_extinction_expression Fc^*^=kFc[1+0.001xFc^2^\l^3^/sin(2\q)]^-1/4^
_refine_ls_extinction_method 'SHELXL-2014/7 (Sheldrick 2014'
_refine_ls_goodness_of_fit_ref 1.156
_refine_ls_hydrogen_treatment constr
_refine_ls_matrix_type full
_refine_ls_number_parameters 201
_refine_ls_number_reflns 2872
_refine_ls_number_restraints 97
_refine_ls_restrained_S_all 1.156
_refine_ls_R_factor_all 0.1019
_refine_ls_R_factor_gt 0.0858
_refine_ls_shift/su_max 0.000
_refine_ls_shift/su_mean 0.000
_refine_ls_structure_factor_coef Fsqd
_refine_ls_weighting_details 'w=1/[\s^2^(Fo^2^)+(0.0466P)^2^+3.4405P] where P=(Fo^2^+2Fc^2^)/3'
_refine_ls_weighting_scheme calc
_refine_ls_wR_factor_gt 0.1674
_refine_ls_wR_factor_ref 0.1744
_reflns_Friedel_coverage 0.802
_reflns_Friedel_fraction_full 0.984
_reflns_Friedel_fraction_max 0.979
_reflns_number_gt 2445
_reflns_number_total 2872
_reflns_threshold_expression 'I > 2\s(I)'
_cod_data_source_file c7cc03668j2.cif
_cod_data_source_block SAGAR_MSB129_090616
_cod_database_code 7120205
_shelx_shelxl_version_number 2014/7
_shelx_space_group_comment
;
The symmetry employed for this shelxl refinement is uniquely defined
by the following loop, which should always be used as a source of
symmetry information in preference to the above space-group names.
They are only intended as comments.
;
_shelx_estimated_absorpt_t_min 0.967
_shelx_estimated_absorpt_t_max 0.982

loop_
_space_group_symop_operation_xyz
'x, y, z'
'-x, -y, z+1/2'
'-x+1/2, y+1/2, z+1/2'
'x+1/2, -y+1/2, z'

loop_
_atom_site_label
_atom_site_type_symbol
_atom_site_fract_x
_atom_site_fract_y
_atom_site_fract_z
_atom_site_U_iso_or_equiv
_atom_site_adp_type
_atom_site_occupancy
_atom_site_site_symmetry_order
_atom_site_calc_flag
_atom_site_refinement_flags_posn
_atom_site_refinement_flags_adp
O1 O 0.3256(4) 0.6895(2) 0.5781(7) 0.0143(11) Uani 1 1 d . U
O2 O 0.4774(3) 0.7104(2) 0.3692(7) 0.0113(10) Uani 1 1 d . U
O3 O 0.5818(4) 0.6572(2) 0.1292(8) 0.0158(11) Uani 1 1 d . U
O4 O 0.8214(4) 0.3716(2) 0.4663(7) 0.0171(11) Uani 1 1 d . .
C1 C 0.4361(5) 0.6961(3) 0.5899(10) 0.0100(14) Uani 1 1 d . U
C2 C 0.2756(5) 0.7562(3) 0.6240(12) 0.0149(14) Uani 1 1 d . U
H2A H 0.2247 0.7513 0.7467 0.018 Uiso 1 1 calc R U
H2B H 0.2365 0.7728 0.4935 0.018 Uiso 1 1 calc R U
C3 C 0.3626(5) 0.8074(3) 0.6840(10) 0.0095(14) Uani 1 1 d . U
C4 C 0.4558(5) 0.7587(3) 0.7361(11) 0.0120(14) Uani 1 1 d . U
H4A H 0.5245 0.7812 0.7009 0.014 Uiso 1 1 calc R U
H4B H 0.4557 0.7451 0.8926 0.014 Uiso 1 1 calc R U
C5 C 0.3907(6) 0.8602(4) 0.5023(11) 0.0185(16) Uani 1 1 d . .
H5A H 0.4356 0.8381 0.3887 0.022 Uiso 1 1 calc R U
H5B H 0.3255 0.8786 0.4322 0.022 Uiso 1 1 calc R U
C6 C 0.4508(6) 0.9180(4) 0.6182(15) 0.032(2) Uani 1 1 d . .
H6A H 0.4374 0.9635 0.5466 0.038 Uiso 1 1 calc R U
H6B H 0.5281 0.9086 0.6165 0.038 Uiso 1 1 calc R U
C7 C 0.4080(6) 0.9182(4) 0.8562(15) 0.033(2) Uani 1 1 d . .
H7A H 0.4669 0.9124 0.9620 0.039 Uiso 1 1 calc R U
H7B H 0.3709 0.9626 0.8882 0.039 Uiso 1 1 calc R U
C8 C 0.3313(6) 0.8571(4) 0.8707(12) 0.0216(17) Uani 1 1 d . .
H8A H 0.2572 0.8732 0.8525 0.026 Uiso 1 1 calc R U
H8B H 0.3379 0.8334 1.0142 0.026 Uiso 1 1 calc R U
C9 C 0.4879(5) 0.6289(3) 0.6511(10) 0.0082(13) Uani 1 1 d . U
H9 H 0.4780 0.6057 0.7870 0.010 Uiso 1 1 calc R U
C10 C 0.5502(5) 0.6055(3) 0.4882(11) 0.0096(13) Uani 1 1 d . U
C11 C 0.5406(5) 0.6569(3) 0.3065(11) 0.0119(14) Uani 1 1 d . U
C12 C 0.6168(5) 0.5423(3) 0.4814(11) 0.0096(13) Uani 1 1 d . U
C13 C 0.6247(5) 0.4989(3) 0.6636(12) 0.0130(14) Uani 1 1 d . U
H13 H 0.5839 0.5092 0.7904 0.016 Uiso 1 1 calc R U
C14 C 0.6907(5) 0.4411(3) 0.6644(11) 0.0127(15) Uani 1 1 d . U
H14 H 0.6945 0.4122 0.7906 0.015 Uiso 1 1 calc R U
C15 C 0.7508(5) 0.4254(3) 0.4822(11) 0.0101(13) Uani 1 1 d . U
C16 C 0.7433(5) 0.4673(3) 0.2937(11) 0.0119(14) Uani 1 1 d . U
H16 H 0.7829 0.4560 0.1661 0.014 Uiso 1 1 calc R U
C17 C 0.6774(5) 0.5253(3) 0.2963(11) 0.0124(14) Uani 1 1 d . U
H17 H 0.6732 0.5540 0.1700 0.015 Uiso 1 1 calc R U
C18 C 0.8279(6) 0.3260(4) 0.6532(11) 0.0214(17) Uani 1 1 d . .
H18A H 0.8484 0.3530 0.7827 0.032 Uiso 1 1 calc R U
H18B H 0.8811 0.2897 0.6255 0.032 Uiso 1 1 calc R U
H18C H 0.7585 0.3041 0.6784 0.032 Uiso 1 1 calc R U

loop_
_atom_site_aniso_label
_atom_site_aniso_U_11
_atom_site_aniso_U_22
_atom_site_aniso_U_33
_atom_site_aniso_U_23
_atom_site_aniso_U_13
_atom_site_aniso_U_12
O1 0.014(2) 0.017(2) 0.011(2) -0.0034(17) -0.0008(17) 0.0024(18)
O2 0.0132(14) 0.0111(14) 0.0095(14) 0.0022(11) 0.0002(12) 0.0019(11)
O3 0.020(2) 0.0185(19) 0.0085(19) 0.0032(17) 0.0039(17) 0.0040(16)
O4 0.025(3) 0.017(3) 0.010(2) 0.008(2) 0.004(2) 0.009(2)
C1 0.0109(17) 0.0107(17) 0.0084(18) 0.0013(12) 0.0005(13) -0.0009(13)
C2 0.0148(18) 0.0155(18) 0.0146(18) -0.0009(13) -0.0005(13) 0.0009(13)
C3 0.0088(17) 0.0110(17) 0.0086(18) -0.0004(13) -0.0011(13) 0.0008(13)
C4 0.0129(18) 0.0127(18) 0.0104(18) -0.0002(13) 0.0007(13) 0.0000(13)
C5 0.021(4) 0.021(4) 0.013(4) 0.002(3) 0.001(3) 0.009(3)
C6 0.027(4) 0.025(4) 0.044(5) 0.018(4) -0.006(4) -0.004(3)
C7 0.026(4) 0.031(5) 0.042(5) -0.026(4) 0.000(4) 0.004(4)
C8 0.028(4) 0.023(4) 0.015(4) -0.011(3) -0.006(3) 0.006(3)
C9 0.010(3) 0.010(2) 0.005(3) 0.004(2) -0.001(2) 0.000(2)
C10 0.012(3) 0.011(3) 0.006(2) -0.002(2) -0.003(2) -0.004(2)
C11 0.011(3) 0.014(3) 0.010(3) -0.003(2) 0.000(2) 0.001(2)
C12 0.012(3) 0.013(3) 0.004(2) -0.001(2) -0.002(2) -0.001(2)
C13 0.013(3) 0.015(3) 0.011(3) 0.002(2) 0.002(3) 0.000(2)
C14 0.015(3) 0.014(3) 0.009(3) 0.007(2) 0.002(2) 0.002(2)
C15 0.010(3) 0.013(3) 0.007(3) 0.000(2) -0.003(2) 0.001(2)
C16 0.013(3) 0.013(3) 0.010(3) -0.001(2) 0.004(2) -0.001(2)
C17 0.015(3) 0.015(3) 0.006(3) 0.000(2) 0.000(2) 0.000(2)
C18 0.036(4) 0.018(3) 0.010(4) 0.003(3) -0.002(4) 0.015(3)

loop_
_atom_type_symbol
_atom_type_description
_atom_type_scat_dispersion_real
_atom_type_scat_dispersion_imag
_atom_type_scat_source
C C 0.0033 0.0016 'International Tables Vol C Tables 4.2.6.8 and 6.1.1.4'
H H 0.0000 0.0000 'International Tables Vol C Tables 4.2.6.8 and 6.1.1.4'
O O 0.0106 0.0060 'International Tables Vol C Tables 4.2.6.8 and 6.1.1.4'

loop_
_geom_angle_atom_site_label_1
_geom_angle_atom_site_label_2
_geom_angle_atom_site_label_3
_geom_angle
C1 O1 C2 110.0(5)
C11 O2 C1 109.0(5)
C15 O4 C18 116.0(5)
O1 C1 O2 108.8(5)
O1 C1 C9 111.6(5)
O2 C1 C9 103.6(5)
O1 C1 C4 105.4(5)
O2 C1 C4 109.6(5)
C9 C1 C4 117.7(5)
O1 C2 C3 107.7(5)
O1 C2 H2A 110.2
C3 C2 H2A 110.2
O1 C2 H2B 110.2
C3 C2 H2B 110.2
H2A C2 H2B 108.5
C2 C3 C4 102.1(5)
C2 C3 C8 113.3(6)
C4 C3 C8 114.8(5)
C2 C3 C5 114.6(6)
C4 C3 C5 111.9(5)
C8 C3 C5 100.7(5)
C1 C4 C3 103.5(5)
C1 C4 H4A 111.1
C3 C4 H4A 111.1
C1 C4 H4B 111.1
C3 C4 H4B 111.1
H4A C4 H4B 109.0
C6 C5 C3 104.9(6)
C6 C5 H5A 110.8
C3 C5 H5A 110.8
C6 C5 H5B 110.8
C3 C5 H5B 110.8
H5A C5 H5B 108.8
C5 C6 C7 105.5(6)
C5 C6 H6A 110.7
C7 C6 H6A 110.7
C5 C6 H6B 110.7
C7 C6 H6B 110.7
H6A C6 H6B 108.8
C8 C7 C6 105.8(6)
C8 C7 H7A 110.6
C6 C7 H7A 110.6
C8 C7 H7B 110.6
C6 C7 H7B 110.6
H7A C7 H7B 108.7
C7 C8 C3 105.8(6)
C7 C8 H8A 110.6
C3 C8 H8A 110.6
C7 C8 H8B 110.6
C3 C8 H8B 110.6
H8A C8 H8B 108.7
C10 C9 C1 111.0(5)
C10 C9 H9 124.5
C1 C9 H9 124.5
C9 C10 C12 128.8(6)
C9 C10 C11 106.5(5)
C12 C10 C11 124.7(6)
O3 C11 O2 120.4(6)
O3 C11 C10 129.8(6)
O2 C11 C10 109.8(5)
C13 C12 C17 117.7(6)
C13 C12 C10 120.6(6)
C17 C12 C10 121.6(6)
C14 C13 C12 121.6(6)
C14 C13 H13 119.2
C12 C13 H13 119.2
C15 C14 C13 120.0(6)
C15 C14 H14 120.0
C13 C14 H14 120.0
O4 C15 C14 125.4(6)
O4 C15 C16 114.6(6)
C14 C15 C16 120.0(6)
C17 C16 C15 119.2(6)
C17 C16 H16 120.4
C15 C16 H16 120.4
C16 C17 C12 121.5(6)
C16 C17 H17 119.3
C12 C17 H17 119.3
O4 C18 H18A 109.5
O4 C18 H18B 109.5
H18A C18 H18B 109.5
O4 C18 H18C 109.5
H18A C18 H18C 109.5
H18B C18 H18C 109.5

loop_
_geom_bond_atom_site_label_1
_geom_bond_atom_site_label_2
_geom_bond_distance
O1 C1 1.399(8)
O1 C2 1.451(7)
O2 C11 1.353(8)
O2 C1 1.470(8)
O3 C11 1.201(8)
O4 C15 1.365(8)
O4 C18 1.440(8)
C1 C9 1.491(8)
C1 C4 1.516(9)
C2 C3 1.515(9)
C2 H2A 0.9900
C2 H2B 0.9900
C3 C4 1.532(9)
C3 C8 1.537(9)
C3 C5 1.543(9)
C4 H4A 0.9900
C4 H4B 0.9900
C5 C6 1.517(11)
C5 H5A 0.9900
C5 H5B 0.9900
C6 C7 1.549(12)
C6 H6A 0.9900
C6 H6B 0.9900
C7 C8 1.521(11)
C7 H7A 0.9900
C7 H7B 0.9900
C8 H8A 0.9900
C8 H8B 0.9900
C9 C10 1.344(9)
C9 H9 0.9500
C10 C12 1.473(9)
C10 C11 1.487(9)
C12 C13 1.393(9)
C12 C17 1.402(9)
C13 C14 1.386(9)
C13 H13 0.9500
C14 C15 1.378(9)
C14 H14 0.9500
C15 C16 1.406(9)
C16 C17 1.387(9)
C16 H16 0.9500
C17 H17 0.9500
C18 H18A 0.9800
C18 H18B 0.9800
C18 H18C 0.9800

loop_
_geom_torsion_atom_site_label_1
_geom_torsion_atom_site_label_2
_geom_torsion_atom_site_label_3
_geom_torsion_atom_site_label_4
_geom_torsion
C2 O1 C1 O2 -93.7(6)
C2 O1 C1 C9 152.6(5)
C2 O1 C1 C4 23.7(6)
C11 O2 C1 O1 -116.3(5)
C11 O2 C1 C9 2.6(6)
C11 O2 C1 C4 129.0(6)
C1 O1 C2 C3 -4.0(7)
O1 C2 C3 C4 -17.0(7)
O1 C2 C3 C8 -141.0(6)
O1 C2 C3 C5 104.2(6)
O1 C1 C4 C3 -33.8(6)
O2 C1 C4 C3 83.1(6)
C9 C1 C4 C3 -159.0(5)
C2 C3 C4 C1 30.1(7)
C8 C3 C4 C1 153.2(5)
C5 C3 C4 C1 -92.9(6)
C2 C3 C5 C6 162.7(6)
C4 C3 C5 C6 -81.6(7)
C8 C3 C5 C6 40.8(7)
C3 C5 C6 C7 -28.2(7)
C5 C6 C7 C8 4.1(8)
C6 C7 C8 C3 21.6(8)
C2 C3 C8 C7 -161.1(6)
C4 C3 C8 C7 82.2(7)
C5 C3 C8 C7 -38.2(7)
O1 C1 C9 C10 116.0(6)
O2 C1 C9 C10 -0.8(7)
C4 C1 C9 C10 -122.0(6)
C1 C9 C10 C12 178.8(6)
C1 C9 C10 C11 -1.1(7)
C1 O2 C11 O3 178.9(6)
C1 O2 C11 C10 -3.4(7)
C9 C10 C11 O3 -179.8(7)
C12 C10 C11 O3 0.3(11)
C9 C10 C11 O2 2.8(7)
C12 C10 C11 O2 -177.1(6)
C9 C10 C12 C13 -2.9(10)
C11 C10 C12 C13 177.0(6)
C9 C10 C12 C17 179.7(6)
C11 C10 C12 C17 -0.4(10)
C17 C12 C13 C14 0.6(10)
C10 C12 C13 C14 -176.9(6)
C12 C13 C14 C15 0.2(10)
C18 O4 C15 C14 3.6(9)
C18 O4 C15 C16 -177.5(6)
C13 C14 C15 O4 177.4(6)
C13 C14 C15 C16 -1.5(9)
O4 C15 C16 C17 -177.1(6)
C14 C15 C16 C17 1.9(10)
C15 C16 C17 C12 -1.1(10)
C13 C12 C17 C16 -0.1(9)
C10 C12 C17 C16 177.3(6)
